data_4131408
loop_
_publ_author_name
'Liu, Liu Leo'
'Cao, Levy L.'
'Shao, Yue'
'Stephan, Douglas W.'

_publ_section_title
;
 Single Electron Delivery to Lewis Pairs: An Avenue to Anions by Small
 Molecule Activation.
;
_journal_issue 29
_journal_name_full 'Journal of the American Chemical Society'
_journal_page_first 10062
_journal_page_last 10071
_journal_paper_doi 10.1021/jacs.7b05120
_journal_volume 139
_journal_year 2017
_chemical_formula_sum 'C47 H48 Al F15 Fe N O'
_chemical_formula_weight 1010.68
_space_group_crystal_system monoclinic
_space_group_IT_number 14
_space_group_name_Hall '-P 2yn'
_space_group_name_H-M_alt 'P 1 21/n 1'
_atom_sites_solution_hydrogens geom
_audit_creation_method SHELXL-2014/7
_cell_angle_alpha 90
_cell_angle_beta 102.973(5)
_cell_angle_gamma 90
_cell_formula_units_Z 4
_cell_length_a 9.8874(8)
_cell_length_b 32.141(3)
_cell_length_c 14.6181(12)
_cell_measurement_reflns_used 9250
_cell_measurement_temperature 150(2)
_cell_measurement_theta_max 24.26
_cell_measurement_theta_min 2.21
_cell_volume 4526.9(7)
_computing_structure_refinement 'SHELXL-2014/7 (Sheldrick, 2014)'
_diffrn_ambient_temperature 150(2)
_diffrn_measured_fraction_theta_full 1.000
_diffrn_measured_fraction_theta_max 0.983
_diffrn_measurement_device_type 'Bruker APEX-II CCD'
_diffrn_measurement_method '\f and \w scans'
_diffrn_radiation_type MoK\a
_diffrn_radiation_wavelength 0.71073
_diffrn_reflns_av_R_equivalents 0.0938
_diffrn_reflns_av_unetI/netI 0.0712
_diffrn_reflns_Laue_measured_fraction_full 1.000
_diffrn_reflns_Laue_measured_fraction_max 0.983
_diffrn_reflns_limit_h_max 11
_diffrn_reflns_limit_h_min -12
_diffrn_reflns_limit_k_max 40
_diffrn_reflns_limit_k_min -40
_diffrn_reflns_limit_l_max 18
_diffrn_reflns_limit_l_min -16
_diffrn_reflns_number 74478
_diffrn_reflns_point_group_measured_fraction_full 1.000
_diffrn_reflns_point_group_measured_fraction_max 0.983
_diffrn_reflns_theta_full 25.242
_diffrn_reflns_theta_max 26.711
_diffrn_reflns_theta_min 1.267
_exptl_absorpt_coefficient_mu 0.452
_exptl_absorpt_correction_T_max 0.7454
_exptl_absorpt_correction_T_min 0.6710
_exptl_absorpt_correction_type multi-scan
_exptl_absorpt_process_details
;
multi-scan from symmetry-related measurements
Sortav (Blessing 1995)
;
_exptl_crystal_colour green
_exptl_crystal_density_diffrn 1.483
_exptl_crystal_description block
_exptl_crystal_F_000 2076
_exptl_crystal_size_max 0.31
_exptl_crystal_size_mid 0.29
_exptl_crystal_size_min 0.17
_refine_diff_density_max 0.549
_refine_diff_density_min -0.611
_refine_diff_density_rms 0.091
_refine_ls_extinction_method none
_refine_ls_goodness_of_fit_ref 1.064
_refine_ls_hydrogen_treatment constr
_refine_ls_matrix_type full
_refine_ls_number_parameters 595
_refine_ls_number_reflns 9444
_refine_ls_number_restraints 0
_refine_ls_restrained_S_all 1.064
_refine_ls_R_factor_all 0.1097
_refine_ls_R_factor_gt 0.0528
_refine_ls_shift/su_max 0.001
_refine_ls_shift/su_mean 0.000
_refine_ls_structure_factor_coef Fsqd
_refine_ls_weighting_details 'w=1/[\s^2^(Fo^2^)+(0.0767P)^2^+2.3611P] where P=(Fo^2^+2Fc^2^)/3'
_refine_ls_weighting_scheme calc
_refine_ls_wR_factor_gt 0.1263
_refine_ls_wR_factor_ref 0.1574
_reflns_Friedel_coverage 0.000
_reflns_number_gt 5939
_reflns_number_total 9444
_reflns_threshold_expression 'I > 2\s(I)'
_cod_data_source_file ja7b05120_si_002.cif
_cod_data_source_block 11
_cod_depositor_comments
;

2020-09-09
Z value and formula fixed to values more according to usual
chemical conventions.                 miguel
;
_cod_original_formula_sum 'C31.33 H32 Al0.67 F10 Fe0.67 N0.67 O0.67'
_cod_original_formula_weight 673.79
_cod_original_formula_units_Z 6
_cod_original_cell_volume 4526.9(6)
_cod_original_sg_symbol_H-M 'P 21/n'
_cod_database_code 4131408
_shelx_shelxl_version_number 2014/7
_shelx_space_group_comment
;
The symmetry employed for this shelxl refinement is uniquely defined
by the following loop, which should always be used as a source of
symmetry information in preference to the above space-group names.
They are only intended as comments.
;

loop_
_space_group_symop_operation_xyz
'x, y, z'
'-x+1/2, y+1/2, -z+1/2'
'-x, -y, -z'
'x-1/2, -y-1/2, z-1/2'

loop_
_atom_site_label
_atom_site_type_symbol
_atom_site_fract_x
_atom_site_fract_y
_atom_site_fract_z
_atom_site_U_iso_or_equiv
_atom_site_adp_type
_atom_site_occupancy
_atom_site_site_symmetry_order
_atom_site_calc_flag
_atom_site_refinement_flags_posn
_atom_site_refinement_flags_adp
Fe01 Fe -0.12899(5) 0.65731(2) 0.32423(3) 0.02032(14) Uani 1 1 d . .
Al02 Al 0.51938(11) 0.61251(3) 0.75490(6) 0.0191(2) Uani 1 1 d . .
F003 F 0.6108(2) 0.60697(7) 0.55911(14) 0.0356(5) Uani 1 1 d . .
F004 F 0.2580(2) 0.55141(7) 0.69402(15) 0.0360(5) Uani 1 1 d . .
F005 F 0.2277(2) 0.65114(7) 0.67417(13) 0.0388(6) Uani 1 1 d . .
F006 F 0.4433(2) 0.67765(7) 0.57981(14) 0.0405(6) Uani 1 1 d . .
F007 F 0.0616(2) 0.67946(7) 0.94273(15) 0.0424(6) Uani 1 1 d . .
F008 F 0.0325(2) 0.68345(7) 0.75412(15) 0.0429(6) Uani 1 1 d . .
F009 F 0.7464(2) 0.67077(7) 0.87889(15) 0.0441(6) Uani 1 1 d . .
O00A O 0.6472(2) 0.58509(7) 0.83163(15) 0.0254(6) Uani 1 1 d . .
F00B F 0.1759(2) 0.50284(7) 0.54333(16) 0.0472(6) Uani 1 1 d . .
F00C F 0.2882(3) 0.64245(9) 1.05112(15) 0.0550(7) Uani 1 1 d . .
F00D F 0.5223(3) 0.55985(8) 0.40739(15) 0.0552(7) Uani 1 1 d . .
F00E F 0.4873(3) 0.61184(8) 0.97376(14) 0.0525(7) Uani 1 1 d . .
F00F F 0.7582(3) 0.78505(7) 0.6837(2) 0.0667(9) Uani 1 1 d . .
F00G F 0.5458(3) 0.75200(7) 0.55316(17) 0.0638(8) Uani 1 1 d . .
F00H F 0.8570(3) 0.74362(7) 0.8469(2) 0.0599(8) Uani 1 1 d . .
F00I F 0.3071(3) 0.50645(8) 0.39898(16) 0.0585(7) Uani 1 1 d . .
N00J N 0.7093(3) 0.54706(8) 0.80650(18) 0.0211(6) Uani 1 1 d . .
C00K C 0.3672(4) 0.62931(10) 0.8197(2) 0.0229(8) Uani 1 1 d . .
C00L C -0.1284(4) 0.60882(11) 0.4199(2) 0.0250(8) Uani 1 1 d . .
C00M C -0.1934(4) 0.64466(11) 0.4481(2) 0.0249(8) Uani 1 1 d . .
C00N C 0.5934(4) 0.66949(10) 0.7294(2) 0.0220(8) Uani 1 1 d . .
C00O C 0.8597(4) 0.55576(11) 0.8140(2) 0.0249(8) Uani 1 1 d . .
C00P C 0.1596(4) 0.66309(11) 0.9033(2) 0.0271(8) Uani 1 1 d . .
C00Q C 0.3753(4) 0.62846(12) 0.9151(2) 0.0285(8) Uani 1 1 d . .
C00R C -0.3175(4) 0.62497(12) 0.3016(2) 0.0267(8) Uani 1 1 d . .
C00S C 0.6725(4) 0.51338(11) 0.8672(2) 0.0268(8) Uani 1 1 d . .
C00T C 0.4402(4) 0.58123(11) 0.6351(2) 0.0226(8) Uani 1 1 d . .
C00U C 0.1455(4) 0.66504(11) 0.8073(2) 0.0269(8) Uani 1 1 d . .
C00V C 0.2471(4) 0.64787(11) 0.7691(2) 0.0240(8) Uani 1 1 d . .
C00W C -0.2049(4) 0.59653(11) 0.3293(2) 0.0262(8) Uani 1 1 d . .
C00X C -0.3111(4) 0.65455(11) 0.3745(2) 0.0259(8) Uani 1 1 d . .
C00Y C 0.6972(4) 0.68887(11) 0.7947(3) 0.0290(8) Uani 1 1 d . .
C00Z C 0.3292(4) 0.55446(11) 0.6251(2) 0.0259(8) Uani 1 1 d . .
C010 C 0.5474(4) 0.69279(11) 0.6490(2) 0.0275(8) Uani 1 1 d . .
C011 C -0.0512(4) 0.71787(11) 0.3222(3) 0.0331(9) Uani 1 1 d . .
C012 C 0.0597(4) 0.68931(12) 0.3496(3) 0.0313(9) Uani 1 1 d . .
C013 C 0.2744(4) 0.64479(12) 0.9574(2) 0.0306(9) Uani 1 1 d . .
C014 C 0.2840(4) 0.52897(11) 0.5479(3) 0.0318(9) Uani 1 1 d . .
C015 C 0.5005(4) 0.58163(11) 0.5584(2) 0.0265(8) Uani 1 1 d . .
C016 C 0.9308(4) 0.51512(11) 0.7994(3) 0.0301(9) Uani 1 1 d . .
H01A H 0.8980 0.5062 0.7333 0.036 Uiso 1 1 calc R U
H01B H 1.0321 0.5199 0.8106 0.036 Uiso 1 1 calc R U
C017 C 0.9352(4) 0.57719(12) 0.9059(3) 0.0339(9) Uani 1 1 d . .
H01C H 1.0328 0.5816 0.9046 0.051 Uiso 1 1 calc R U
H01D H 0.8911 0.6040 0.9120 0.051 Uiso 1 1 calc R U
H01E H 0.9295 0.5595 0.9595 0.051 Uiso 1 1 calc R U
C018 C 0.7485(4) 0.47401(11) 0.8486(3) 0.0325(9) Uani 1 1 d . .
H01F H 0.7309 0.4516 0.8910 0.039 Uiso 1 1 calc R U
H01G H 0.7109 0.4648 0.7832 0.039 Uiso 1 1 calc R U
C019 C 0.0550(4) 0.66061(11) 0.2759(3) 0.0332(9) Uani 1 1 d . .
C01A C 0.8679(4) 0.58481(12) 0.7325(3) 0.0317(9) Uani 1 1 d . .
H01H H 0.9653 0.5914 0.7344 0.048 Uiso 1 1 calc R U
H01I H 0.8268 0.5711 0.6729 0.048 Uiso 1 1 calc R U
H01J H 0.8170 0.6105 0.7379 0.048 Uiso 1 1 calc R U
C01B C -0.0602(5) 0.67098(13) 0.2016(3) 0.0386(10) Uani 1 1 d . .
C01C C -0.1481(4) 0.66724(13) 0.5395(2) 0.0355(10) Uani 1 1 d . .
H01K H -0.2104 0.6908 0.5413 0.053 Uiso 1 1 calc R U
H01L H -0.1510 0.6482 0.5914 0.053 Uiso 1 1 calc R U
H01M H -0.0531 0.6775 0.5456 0.053 Uiso 1 1 calc R U
C01D C 0.5986(5) 0.73103(12) 0.6333(3) 0.0373(10) Uani 1 1 d . .
C01E C 0.5165(4) 0.50590(12) 0.8319(3) 0.0366(10) Uani 1 1 d . .
H01N H 0.4865 0.4840 0.8695 0.055 Uiso 1 1 calc R U
H01O H 0.4659 0.5316 0.8378 0.055 Uiso 1 1 calc R U
H01P H 0.4974 0.4973 0.7659 0.055 Uiso 1 1 calc R U
C01F C 0.9034(4) 0.48067(11) 0.8633(3) 0.0318(9) Uani 1 1 d . .
H01Q H 0.9430 0.4882 0.9295 0.038 Uiso 1 1 calc R U
H01R H 0.9484 0.4547 0.8492 0.038 Uiso 1 1 calc R U
C01G C 0.4579(4) 0.55790(12) 0.4796(2) 0.0343(9) Uani 1 1 d . .
C01H C -0.1264(4) 0.70630(13) 0.2311(3) 0.0370(10) Uani 1 1 d . .
C01I C 0.6999(4) 0.52320(13) 0.9726(3) 0.0368(10) Uani 1 1 d . .
H01S H 0.6726 0.4993 1.0061 0.055 Uiso 1 1 calc R U
H01T H 0.7990 0.5289 0.9966 0.055 Uiso 1 1 calc R U
H01U H 0.6458 0.5477 0.9825 0.055 Uiso 1 1 calc R U
C01J C -0.0048(4) 0.58702(12) 0.4778(3) 0.0379(10) Uani 1 1 d . .
H01V H 0.0197 0.5633 0.4426 0.057 Uiso 1 1 calc R U
H01W H 0.0737 0.6064 0.4926 0.057 Uiso 1 1 calc R U
H01X H -0.0267 0.5771 0.5362 0.057 Uiso 1 1 calc R U
C01K C 0.3491(4) 0.53085(12) 0.4746(2) 0.0369(10) Uani 1 1 d . .
C01L C 0.7539(4) 0.72693(12) 0.7807(3) 0.0371(10) Uani 1 1 d . .
C01M C 0.7048(5) 0.74776(11) 0.6991(3) 0.0415(11) Uani 1 1 d . .
C01N C -0.1757(5) 0.55968(12) 0.2743(3) 0.0408(10) Uani 1 1 d . .
H01Y H -0.2442 0.5585 0.2144 0.061 Uiso 1 1 calc R U
H01Z H -0.0824 0.5622 0.2623 0.061 Uiso 1 1 calc R U
H02A H -0.1814 0.5342 0.3100 0.061 Uiso 1 1 calc R U
C01O C -0.4281(4) 0.62219(14) 0.2131(3) 0.0423(11) Uani 1 1 d . .
H02B H -0.4075 0.5990 0.1748 0.063 Uiso 1 1 calc R U
H02C H -0.5182 0.6175 0.2287 0.063 Uiso 1 1 calc R U
H02D H -0.4309 0.6482 0.1777 0.063 Uiso 1 1 calc R U
C01P C -0.4126(4) 0.68826(14) 0.3764(3) 0.0447(11) Uani 1 1 d . .
H02E H -0.3839 0.7042 0.4347 0.067 Uiso 1 1 calc R U
H02F H -0.4166 0.7067 0.3225 0.067 Uiso 1 1 calc R U
H02G H -0.5045 0.6762 0.3732 0.067 Uiso 1 1 calc R U
C01Q C 0.1682(5) 0.69002(16) 0.4403(3) 0.0536(13) Uani 1 1 d . .
H02H H 0.1485 0.7129 0.4798 0.080 Uiso 1 1 calc R U
H02I H 0.1666 0.6635 0.4733 0.080 Uiso 1 1 calc R U
H02J H 0.2600 0.6941 0.4268 0.080 Uiso 1 1 calc R U
C01R C -0.0803(6) 0.75423(13) 0.3800(4) 0.0599(15) Uani 1 1 d . .
H02K H -0.1626 0.7692 0.3456 0.090 Uiso 1 1 calc R U
H02L H -0.0969 0.7441 0.4397 0.090 Uiso 1 1 calc R U
H02M H -0.0003 0.7731 0.3921 0.090 Uiso 1 1 calc R U
C01S C 0.1577(5) 0.62627(14) 0.2743(4) 0.0608(15) Uani 1 1 d . .
H02N H 0.1307 0.6109 0.2151 0.091 Uiso 1 1 calc R U
H02O H 0.2504 0.6382 0.2796 0.091 Uiso 1 1 calc R U
H02P H 0.1591 0.6073 0.3270 0.091 Uiso 1 1 calc R U
C01T C -0.2501(5) 0.72890(18) 0.1734(4) 0.0741(18) Uani 1 1 d . .
H02Q H -0.2824 0.7145 0.1134 0.111 Uiso 1 1 calc R U
H02R H -0.3248 0.7294 0.2076 0.111 Uiso 1 1 calc R U
H02S H -0.2236 0.7575 0.1618 0.111 Uiso 1 1 calc R U
C01U C -0.1026(6) 0.64908(18) 0.1088(3) 0.0756(19) Uani 1 1 d . .
H02T H -0.0393 0.6258 0.1069 0.113 Uiso 1 1 calc R U
H02U H -0.1975 0.6385 0.1010 0.113 Uiso 1 1 calc R U
H02V H -0.0986 0.6686 0.0580 0.113 Uiso 1 1 calc R U

loop_
_atom_site_aniso_label
_atom_site_aniso_U_11
_atom_site_aniso_U_22
_atom_site_aniso_U_33
_atom_site_aniso_U_23
_atom_site_aniso_U_13
_atom_site_aniso_U_12
Fe01 0.0220(3) 0.0206(3) 0.0186(2) 0.0023(2) 0.00516(19) 0.0018(2)
Al02 0.0208(6) 0.0188(5) 0.0167(5) -0.0012(4) 0.0021(4) -0.0009(4)
F003 0.0349(13) 0.0428(13) 0.0322(12) -0.0046(10) 0.0144(10) -0.0099(11)
F004 0.0331(13) 0.0373(13) 0.0396(12) 0.0002(10) 0.0123(10) -0.0090(10)
F005 0.0377(13) 0.0568(15) 0.0210(10) 0.0016(10) 0.0048(9) 0.0182(11)
F006 0.0515(15) 0.0364(13) 0.0280(11) 0.0079(10) -0.0030(10) 0.0079(11)
F007 0.0369(14) 0.0514(15) 0.0446(13) -0.0129(11) 0.0210(11) 0.0052(12)
F008 0.0326(14) 0.0549(15) 0.0382(13) -0.0053(11) 0.0017(10) 0.0173(11)
F009 0.0497(15) 0.0319(13) 0.0390(13) -0.0027(10) -0.0151(11) -0.0015(11)
O00A 0.0290(14) 0.0207(13) 0.0258(12) -0.0004(10) 0.0042(10) 0.0079(11)
F00B 0.0455(15) 0.0323(13) 0.0539(15) -0.0003(11) -0.0101(11) -0.0165(11)
F00C 0.0632(18) 0.0835(19) 0.0220(12) -0.0018(12) 0.0172(11) 0.0216(15)
F00D 0.080(2) 0.0651(18) 0.0258(12) -0.0124(12) 0.0219(12) -0.0075(15)
F00E 0.0479(16) 0.087(2) 0.0207(11) 0.0028(12) 0.0034(10) 0.0335(14)
F00F 0.086(2) 0.0222(13) 0.108(2) 0.0016(14) 0.0558(18) -0.0127(13)
F00G 0.118(3) 0.0329(14) 0.0481(15) 0.0219(12) 0.0345(16) 0.0180(15)
F00H 0.0396(16) 0.0348(14) 0.100(2) -0.0248(14) 0.0046(14) -0.0145(12)
F00I 0.084(2) 0.0493(16) 0.0326(13) -0.0190(11) -0.0078(13) -0.0098(14)
N00J 0.0242(17) 0.0158(14) 0.0226(14) 0.0019(11) 0.0039(12) 0.0058(12)
C00K 0.027(2) 0.0200(18) 0.0218(17) -0.0025(14) 0.0055(14) -0.0034(16)
C00L 0.026(2) 0.0212(19) 0.0276(18) 0.0073(14) 0.0052(15) -0.0012(16)
C00M 0.029(2) 0.0266(19) 0.0219(17) 0.0048(14) 0.0107(15) -0.0026(16)
C00N 0.022(2) 0.0207(18) 0.0243(17) -0.0007(14) 0.0082(14) 0.0024(15)
C00O 0.023(2) 0.0222(18) 0.0272(18) 0.0007(15) 0.0013(15) 0.0009(15)
C00P 0.025(2) 0.028(2) 0.0320(19) -0.0087(16) 0.0142(16) -0.0023(17)
C00Q 0.032(2) 0.031(2) 0.0216(18) -0.0026(15) 0.0048(16) 0.0052(17)
C00R 0.022(2) 0.036(2) 0.0223(17) 0.0050(15) 0.0047(15) -0.0046(17)
C00S 0.032(2) 0.0218(19) 0.0261(18) 0.0053(15) 0.0058(16) 0.0014(16)
C00T 0.024(2) 0.0218(18) 0.0200(17) 0.0010(14) 0.0011(14) 0.0000(15)
C00U 0.023(2) 0.025(2) 0.0308(19) -0.0021(15) 0.0014(15) 0.0021(16)
C00V 0.027(2) 0.0260(19) 0.0194(16) -0.0049(14) 0.0065(15) -0.0014(16)
C00W 0.027(2) 0.0256(19) 0.0276(19) 0.0014(15) 0.0086(16) -0.0039(16)
C00X 0.023(2) 0.031(2) 0.0268(18) 0.0058(15) 0.0118(15) 0.0049(17)
C00Y 0.029(2) 0.0189(19) 0.039(2) -0.0019(16) 0.0076(17) 0.0034(16)
C00Z 0.029(2) 0.0241(19) 0.0225(18) 0.0019(14) 0.0009(15) 0.0033(16)
C010 0.032(2) 0.024(2) 0.0283(19) -0.0014(15) 0.0104(16) 0.0064(17)
C011 0.040(3) 0.0209(19) 0.044(2) 0.0037(17) 0.0207(19) 0.0003(17)
C012 0.030(2) 0.029(2) 0.036(2) 0.0049(17) 0.0084(17) -0.0081(17)
C013 0.038(2) 0.035(2) 0.0206(18) -0.0052(15) 0.0101(16) 0.0000(18)
C014 0.031(2) 0.0198(19) 0.036(2) 0.0001(16) -0.0110(17) -0.0071(17)
C015 0.028(2) 0.028(2) 0.0212(17) -0.0001(15) 0.0008(15) -0.0018(17)
C016 0.025(2) 0.034(2) 0.0303(19) -0.0041(16) 0.0031(16) 0.0062(17)
C017 0.031(2) 0.029(2) 0.036(2) -0.0031(17) -0.0050(17) -0.0011(18)
C018 0.043(3) 0.0200(19) 0.033(2) 0.0052(16) 0.0057(18) -0.0002(17)
C019 0.034(2) 0.027(2) 0.045(2) 0.0011(18) 0.0238(19) 0.0004(18)
C01A 0.031(2) 0.033(2) 0.033(2) 0.0061(17) 0.0095(17) 0.0002(18)
C01B 0.053(3) 0.041(2) 0.027(2) 0.0007(17) 0.0213(19) -0.019(2)
C01C 0.043(3) 0.043(2) 0.0224(18) -0.0029(17) 0.0119(17) -0.009(2)
C01D 0.055(3) 0.026(2) 0.041(2) 0.0097(18) 0.030(2) 0.014(2)
C01E 0.035(2) 0.033(2) 0.042(2) 0.0081(18) 0.0094(18) -0.0078(19)
C01F 0.039(2) 0.024(2) 0.0289(19) -0.0026(16) -0.0010(17) 0.0098(17)
C01G 0.044(3) 0.038(2) 0.0197(18) -0.0033(16) 0.0054(17) 0.005(2)
C01H 0.033(2) 0.039(2) 0.039(2) 0.0223(19) 0.0078(18) 0.0016(19)
C01I 0.044(3) 0.038(2) 0.030(2) 0.0100(17) 0.0113(18) 0.006(2)
C01J 0.034(2) 0.032(2) 0.044(2) 0.0117(18) -0.0003(18) 0.0041(19)
C01K 0.053(3) 0.028(2) 0.0220(19) -0.0069(16) -0.0084(18) -0.001(2)
C01L 0.027(2) 0.025(2) 0.061(3) -0.011(2) 0.014(2) -0.0024(18)
C01M 0.053(3) 0.0128(19) 0.070(3) -0.0040(19) 0.039(2) -0.0056(19)
C01N 0.053(3) 0.028(2) 0.045(2) -0.0066(18) 0.017(2) -0.005(2)
C01O 0.032(2) 0.057(3) 0.033(2) 0.004(2) -0.0035(18) -0.007(2)
C01P 0.035(3) 0.052(3) 0.052(3) 0.007(2) 0.019(2) 0.015(2)
C01Q 0.040(3) 0.062(3) 0.053(3) 0.007(2) -0.002(2) -0.023(2)
C01R 0.085(4) 0.022(2) 0.088(4) -0.003(2) 0.052(3) 0.000(2)
C01S 0.050(3) 0.043(3) 0.105(4) -0.001(3) 0.049(3) 0.007(2)
C01T 0.053(3) 0.082(4) 0.082(4) 0.060(3) 0.005(3) 0.007(3)
C01U 0.113(5) 0.095(4) 0.029(2) -0.013(3) 0.038(3) -0.047(4)

loop_
_atom_type_symbol
_atom_type_description
_atom_type_scat_dispersion_real
_atom_type_scat_dispersion_imag
_atom_type_scat_source
C C 0.0033 0.0016 'International Tables Vol C Tables 4.2.6.8 and 6.1.1.4'
H H 0.0000 0.0000 'International Tables Vol C Tables 4.2.6.8 and 6.1.1.4'
N N 0.0061 0.0033 'International Tables Vol C Tables 4.2.6.8 and 6.1.1.4'
O O 0.0106 0.0060 'International Tables Vol C Tables 4.2.6.8 and 6.1.1.4'
F F 0.0171 0.0103 'International Tables Vol C Tables 4.2.6.8 and 6.1.1.4'
Al Al 0.0645 0.0514 'International Tables Vol C Tables 4.2.6.8 and 6.1.1.4'
Fe Fe 0.3463 0.8444 'International Tables Vol C Tables 4.2.6.8 and 6.1.1.4'

loop_
_geom_angle_atom_site_label_1
_geom_angle_atom_site_label_2
_geom_angle_atom_site_label_3
_geom_angle
C01H Fe01 C012 66.60(15)
C01H Fe01 C00M 139.75(16)
C012 Fe01 C00M 112.08(14)
C01H Fe01 C00L 178.75(16)
C012 Fe01 C00L 112.30(14)
C00M Fe01 C00L 39.82(14)
C01H Fe01 C00R 114.34(15)
C012 Fe01 C00R 178.91(14)
C00M Fe01 C00R 66.86(13)
C00L Fe01 C00R 66.76(14)
C01H Fe01 C00X 113.49(15)
C012 Fe01 C00X 139.69(15)
C00M Fe01 C00X 40.01(13)
C00L Fe01 C00X 66.90(14)
C00R Fe01 C00X 39.62(14)
C01H Fe01 C011 39.76(16)
C012 Fe01 C011 39.58(15)
C00M Fe01 C011 112.15(14)
C00L Fe01 C011 139.01(15)
C00R Fe01 C011 140.81(15)
C00X Fe01 C011 113.04(15)
C01H Fe01 C019 66.62(16)
C012 Fe01 C019 39.39(15)
C00M Fe01 C019 139.30(15)
C00L Fe01 C019 112.97(15)
C00R Fe01 C019 141.29(15)
C00X Fe01 C019 179.04(16)
C011 Fe01 C019 66.38(15)
C01H Fe01 C00W 141.47(15)
C012 Fe01 C00W 139.80(15)
C00M Fe01 C00W 66.89(14)
C00L Fe01 C00W 39.76(13)
C00R Fe01 C00W 39.78(14)
C00X Fe01 C00W 66.78(14)
C011 Fe01 C00W 178.77(15)
C019 Fe01 C00W 113.78(14)
C01H Fe01 C01B 39.78(16)
C012 Fe01 C01B 66.50(15)
C00M Fe01 C01B 178.57(16)
C00L Fe01 C01B 140.60(16)
C00R Fe01 C01B 114.56(15)
C00X Fe01 C01B 140.96(16)
C011 Fe01 C01B 66.66(15)
C019 Fe01 C01B 39.71(16)
C00W Fe01 C01B 114.29(15)
O00A Al02 C00T 113.14(13)
O00A Al02 C00K 110.11(13)
C00T Al02 C00K 110.78(15)
O00A Al02 C00N 109.65(14)
C00T Al02 C00N 111.98(14)
C00K Al02 C00N 100.47(14)
N00J O00A Al02 123.62(18)
O00A N00J C00O 107.1(2)
O00A N00J C00S 106.6(2)
C00O N00J C00S 117.6(3)
C00Q C00K C00V 113.4(3)
C00Q C00K Al02 126.0(3)
C00V C00K Al02 120.2(2)
C00M C00L C00W 108.2(3)
C00M C00L C01J 125.4(3)
C00W C00L C01J 126.3(3)
C00M C00L Fe01 69.96(19)
C00W C00L Fe01 70.38(19)
C01J C00L Fe01 127.3(3)
C00L C00M C00X 107.8(3)
C00L C00M C01C 125.8(3)
C00X C00M C01C 126.3(3)
C00L C00M Fe01 70.22(19)
C00X C00M Fe01 70.18(19)
C01C C00M Fe01 126.2(3)
C010 C00N C00Y 113.3(3)
C010 C00N Al02 125.4(3)
C00Y C00N Al02 121.3(3)
N00J C00O C016 108.2(3)
N00J C00O C01A 106.4(3)
C016 C00O C01A 107.9(3)
N00J C00O C017 115.2(3)
C016 C00O C017 110.9(3)
C01A C00O C017 107.8(3)
F007 C00P C013 120.5(3)
F007 C00P C00U 120.1(3)
C013 C00P C00U 119.4(3)
F00E C00Q C00K 120.2(3)
F00E C00Q C013 115.8(3)
C00K C00Q C013 124.0(3)
C00X C00R C00W 108.4(3)
C00X C00R C01O 126.1(3)
C00W C00R C01O 125.4(3)
C00X C00R Fe01 70.2(2)
C00W C00R Fe01 70.3(2)
C01O C00R Fe01 128.1(3)
N00J C00S C018 107.4(3)
N00J C00S C01E 105.9(3)
C018 C00S C01E 107.9(3)
N00J C00S C01I 115.8(3)
C018 C00S C01I 111.5(3)
C01E C00S C01I 107.9(3)
C00Z C00T C015 113.4(3)
C00Z C00T Al02 123.3(2)
C015 C00T Al02 123.0(3)
F008 C00U C00V 122.1(3)
F008 C00U C00P 119.2(3)
C00V C00U C00P 118.7(3)
F005 C00V C00U 115.8(3)
F005 C00V C00K 119.1(3)
C00U C00V C00K 125.1(3)
C00L C00W C00R 107.7(3)
C00L C00W C01N 126.4(3)
C00R C00W C01N 125.9(3)
C00L C00W Fe01 69.86(19)
C00R C00W Fe01 69.9(2)
C01N C00W Fe01 127.1(3)
C00R C00X C00M 107.9(3)
C00R C00X C01P 126.0(3)
C00M C00X C01P 126.1(3)
C00R C00X Fe01 70.2(2)
C00M C00X Fe01 69.81(19)
C01P C00X Fe01 127.9(3)
F009 C00Y C01L 116.2(3)
F009 C00Y C00N 119.7(3)
C01L C00Y C00N 124.1(4)
F004 C00Z C00T 120.1(3)
F004 C00Z C014 115.9(3)
C00T C00Z C014 124.1(3)
F006 C010 C01D 116.4(3)
F006 C010 C00N 119.2(3)
C01D C010 C00N 124.4(4)
C012 C011 C01H 107.7(3)
C012 C011 C01R 125.3(4)
C01H C011 C01R 127.0(4)
C012 C011 Fe01 70.0(2)
C01H C011 Fe01 69.7(2)
C01R C011 Fe01 126.6(3)
C019 C012 C011 108.5(3)
C019 C012 C01Q 125.2(4)
C011 C012 C01Q 126.2(4)
C019 C012 Fe01 70.6(2)
C011 C012 Fe01 70.4(2)
C01Q C012 Fe01 126.5(3)
F00C C013 C00P 119.7(3)
F00C C013 C00Q 120.8(3)
C00P C013 C00Q 119.5(3)
F00B C014 C01K 119.6(3)
F00B C014 C00Z 121.1(4)
C01K C014 C00Z 119.3(3)
F003 C015 C01G 115.9(3)
F003 C015 C00T 119.3(3)
C01G C015 C00T 124.8(4)
C01F C016 C00O 112.9(3)
C01F C016 H01A 109.0
C00O C016 H01A 109.0
C01F C016 H01B 109.0
C00O C016 H01B 109.0
H01A C016 H01B 107.8
C00O C017 H01C 109.5
C00O C017 H01D 109.5
H01C C017 H01D 109.5
C00O C017 H01E 109.5
H01C C017 H01E 109.5
H01D C017 H01E 109.5
C01F C018 C00S 112.3(3)
C01F C018 H01F 109.1
C00S C018 H01F 109.1
C01F C018 H01G 109.1
C00S C018 H01G 109.1
H01F C018 H01G 107.9
C012 C019 C01B 108.2(3)
C012 C019 C01S 125.8(4)
C01B C019 C01S 125.9(4)
C012 C019 Fe01 70.0(2)
C01B C019 Fe01 70.3(2)
C01S C019 Fe01 127.5(3)
C00O C01A H01H 109.5
C00O C01A H01I 109.5
H01H C01A H01I 109.5
C00O C01A H01J 109.5
H01H C01A H01J 109.5
H01I C01A H01J 109.5
C01H C01B C019 107.4(3)
C01H C01B C01U 126.4(4)
C019 C01B C01U 126.3(4)
C01H C01B Fe01 69.5(2)
C019 C01B Fe01 70.0(2)
C01U C01B Fe01 126.5(3)
C00M C01C H01K 109.5
C00M C01C H01L 109.5
H01K C01C H01L 109.5
C00M C01C H01M 109.5
H01K C01C H01M 109.5
H01L C01C H01M 109.5
F00G C01D C01M 120.0(4)
F00G C01D C010 120.5(4)
C01M C01D C010 119.5(4)
C00S C01E H01N 109.5
C00S C01E H01O 109.5
H01N C01E H01O 109.5
C00S C01E H01P 109.5
H01N C01E H01P 109.5
H01O C01E H01P 109.5
C016 C01F C018 109.4(3)
C016 C01F H01Q 109.8
C018 C01F H01Q 109.8
C016 C01F H01R 109.8
C018 C01F H01R 109.8
H01Q C01F H01R 108.2
F00D C01G C015 121.5(4)
F00D C01G C01K 119.3(3)
C015 C01G C01K 119.2(4)
C011 C01H C01B 108.2(3)
C011 C01H C01T 125.9(4)
C01B C01H C01T 125.8(4)
C011 C01H Fe01 70.5(2)
C01B C01H Fe01 70.7(2)
C01T C01H Fe01 127.0(3)
C00S C01I H01S 109.5
C00S C01I H01T 109.5
H01S C01I H01T 109.5
C00S C01I H01U 109.5
H01S C01I H01U 109.5
H01T C01I H01U 109.5
C00L C01J H01V 109.5
C00L C01J H01W 109.5
H01V C01J H01W 109.5
C00L C01J H01X 109.5
H01V C01J H01X 109.5
H01W C01J H01X 109.5
F00I C01K C014 120.4(4)
F00I C01K C01G 120.5(4)
C014 C01K C01G 119.1(3)
F00H C01L C01M 119.8(4)
F00H C01L C00Y 120.9(4)
C01M C01L C00Y 119.3(4)
F00F C01M C01L 120.6(4)
F00F C01M C01D 120.0(4)
C01L C01M C01D 119.4(4)
C00W C01N H01Y 109.5
C00W C01N H01Z 109.5
H01Y C01N H01Z 109.5
C00W C01N H02A 109.5
H01Y C01N H02A 109.5
H01Z C01N H02A 109.5
C00R C01O H02B 109.5
C00R C01O H02C 109.5
H02B C01O H02C 109.5
C00R C01O H02D 109.5
H02B C01O H02D 109.5
H02C C01O H02D 109.5
C00X C01P H02E 109.5
C00X C01P H02F 109.5
H02E C01P H02F 109.5
C00X C01P H02G 109.5
H02E C01P H02G 109.5
H02F C01P H02G 109.5
C012 C01Q H02H 109.5
C012 C01Q H02I 109.5
H02H C01Q H02I 109.5
C012 C01Q H02J 109.5
H02H C01Q H02J 109.5
H02I C01Q H02J 109.5
C011 C01R H02K 109.5
C011 C01R H02L 109.5
H02K C01R H02L 109.5
C011 C01R H02M 109.5
H02K C01R H02M 109.5
H02L C01R H02M 109.5
C019 C01S H02N 109.5
C019 C01S H02O 109.5
H02N C01S H02O 109.5
C019 C01S H02P 109.5
H02N C01S H02P 109.5
H02O C01S H02P 109.5
C01H C01T H02Q 109.5
C01H C01T H02R 109.5
H02Q C01T H02R 109.5
C01H C01T H02S 109.5
H02Q C01T H02S 109.5
H02R C01T H02S 109.5
C01B C01U H02T 109.5
C01B C01U H02U 109.5
H02T C01U H02U 109.5
C01B C01U H02V 109.5
H02T C01U H02V 109.5
H02U C01U H02V 109.5

loop_
_geom_bond_atom_site_label_1
_geom_bond_atom_site_label_2
_geom_bond_distance
Fe01 C01H 2.086(4)
Fe01 C012 2.089(4)
Fe01 C00M 2.090(3)
Fe01 C00L 2.093(3)
Fe01 C00R 2.094(4)
Fe01 C00X 2.095(3)
Fe01 C011 2.096(4)
Fe01 C019 2.097(4)
Fe01 C00W 2.100(4)
Fe01 C01B 2.102(4)
Al02 O00A 1.731(2)
Al02 C00T 2.018(3)
Al02 C00K 2.023(4)
Al02 C00N 2.038(4)
F003 C015 1.359(4)
F004 C00Z 1.356(4)
F005 C00V 1.362(4)
F006 C010 1.361(4)
F007 C00P 1.341(4)
F008 C00U 1.347(4)
F009 C00Y 1.349(4)
O00A N00J 1.452(3)
F00B C014 1.350(4)
F00C C013 1.348(4)
F00D C01G 1.351(4)
F00E C00Q 1.349(4)
F00F C01M 1.348(4)
F00G C01D 1.351(4)
F00H C01L 1.349(5)
F00I C01K 1.343(4)
N00J C00O 1.493(5)
N00J C00S 1.496(4)
C00K C00Q 1.378(5)
C00K C00V 1.385(5)
C00L C00M 1.424(5)
C00L C00W 1.426(5)
C00L C01J 1.496(5)
C00M C00X 1.432(5)
C00M C01C 1.498(5)
C00N C010 1.382(5)
C00N C00Y 1.383(5)
C00O C016 1.521(5)
C00O C01A 1.530(5)
C00O C017 1.545(5)
C00P C013 1.363(5)
C00P C00U 1.380(5)
C00Q C013 1.390(5)
C00R C00X 1.420(5)
C00R C00W 1.427(5)
C00R C01O 1.497(5)
C00S C018 1.527(5)
C00S C01E 1.532(5)
C00S C01I 1.536(5)
C00T C00Z 1.376(5)
C00T C015 1.384(5)
C00U C00V 1.370(5)
C00W C01N 1.496(5)
C00X C01P 1.481(5)
C00Y C01L 1.380(5)
C00Z C014 1.385(5)
C010 C01D 1.368(5)
C011 C012 1.417(5)
C011 C01H 1.422(6)
C011 C01R 1.507(6)
C012 C019 1.411(5)
C012 C01Q 1.507(5)
C014 C01K 1.370(6)
C015 C01G 1.366(5)
C016 C01F 1.512(5)
C016 H01A 0.9900
C016 H01B 0.9900
C017 H01C 0.9800
C017 H01D 0.9800
C017 H01E 0.9800
C018 C01F 1.514(5)
C018 H01F 0.9900
C018 H01G 0.9900
C019 C01B 1.426(6)
C019 C01S 1.504(6)
C01A H01H 0.9800
C01A H01I 0.9800
C01A H01J 0.9800
C01B C01H 1.425(6)
C01B C01U 1.501(6)
C01C H01K 0.9800
C01C H01L 0.9800
C01C H01M 0.9800
C01D C01M 1.365(6)
C01E H01N 0.9800
C01E H01O 0.9800
C01E H01P 0.9800
C01F H01Q 0.9900
C01F H01R 0.9900
C01G C01K 1.372(6)
C01H C01T 1.507(6)
C01I H01S 0.9800
C01I H01T 0.9800
C01I H01U 0.9800
C01J H01V 0.9800
C01J H01W 0.9800
C01J H01X 0.9800
C01L C01M 1.359(6)
C01N H01Y 0.9800
C01N H01Z 0.9800
C01N H02A 0.9800
C01O H02B 0.9800
C01O H02C 0.9800
C01O H02D 0.9800
C01P H02E 0.9800
C01P H02F 0.9800
C01P H02G 0.9800
C01Q H02H 0.9800
C01Q H02I 0.9800
C01Q H02J 0.9800
C01R H02K 0.9800
C01R H02L 0.9800
C01R H02M 0.9800
C01S H02N 0.9800
C01S H02O 0.9800
C01S H02P 0.9800
C01T H02Q 0.9800
C01T H02R 0.9800
C01T H02S 0.9800
C01U H02T 0.9800
C01U H02U 0.9800
C01U H02V 0.9800
